data_7206578
loop_
_publ_author_name
'Gonz\'alez-Riopedre, Gustavo'
'Fern\'andez-Garc\'ia, M Isabel'
'Gonz\'alez-Noya, Ana M'
'V\'azquez-Fern\'andez, M \'Angeles'
'Bermejo, Manuel R.'
'Maneiro, Marcelino'

_publ_section_title
;
 Manganese-Schiff base complexes as catalysts for water photolysis.
;
_journal_issue 40
_journal_name_full 'Physical chemistry chemical physics : PCCP'
_journal_page_first 18069
_journal_page_last 18077
_journal_paper_doi 10.1039/c1cp21154d
_journal_volume 13
_journal_year 2011
_chemical_compound_source 'synthesis as described'
_chemical_formula_moiety 'C22 H28 Cl1 Mn1 N2 O10'
_chemical_formula_sum 'C22 H28 Cl Mn N2 O10'
_chemical_formula_weight 590.89
_chemical_name_common MnL1ClO4
_chemical_name_systematic
;
?
;
_space_group_IT_number 14
_symmetry_cell_setting monoclinic
_symmetry_Int_Tables_number 14
_symmetry_space_group_name_Hall '-P 2ybc'
_symmetry_space_group_name_H-M 'P 1 21/c 1'
_atom_sites_solution_hydrogens geom
_atom_sites_solution_primary direct
_atom_sites_solution_secondary difmap
_audit_creation_date 2006-02-07T17:44:40-00:00
_audit_creation_method 'WinGX routine CIF_UPDATE'
_cell_angle_alpha 90
_cell_angle_beta 119.689(4)
_cell_angle_gamma 90
_cell_formula_units_Z 4
_cell_length_a 13.7192(13)
_cell_length_b 15.7383(10)
_cell_length_c 13.6309(10)
_cell_measurement_reflns_used 3317
_cell_measurement_temperature 293(2)
_cell_measurement_theta_max 65.089
_cell_measurement_theta_min 0.982
_cell_measurement_wavelength 1.5418
_cell_volume 2556.8(4)
_computing_cell_refinement 'HKL Scalepack (Otwinowski & Minor 1997)'
_computing_data_collection 'Collect (Bruker AXS BV, 1997-2004)'
_computing_data_reduction 'XPREP BRUKER'
_computing_molecular_graphics 'Ortep-3 for Windows (Farrugia, 1997)'
_computing_publication_material 'WinGX publication routines (Farrugia, 1999)'
_computing_structure_refinement 'SHELXL-97 (Sheldrick, 1997)'
_computing_structure_solution 'SIR-97 (Altomare et al., 1997)'
_diffrn_ambient_temperature 293(2)
_diffrn_detector_area_resol_mean 14
_diffrn_measured_fraction_theta_full 0.971
_diffrn_measured_fraction_theta_max 0.971
_diffrn_measurement_device '135mm CCD camera on \k-goniostat'
_diffrn_measurement_device_type KappaCCD2000
_diffrn_measurement_method CCD
_diffrn_orient_matrix_type 'by Bruker AXS Collect from scalepack cell'
_diffrn_orient_matrix_UB_11 0.0840797
_diffrn_orient_matrix_UB_12 -0.0058838
_diffrn_orient_matrix_UB_13 0.0455324
_diffrn_orient_matrix_UB_21 0.0013111
_diffrn_orient_matrix_UB_22 0.0400618
_diffrn_orient_matrix_UB_23 0.0571289
_diffrn_orient_matrix_UB_31 -0.0090305
_diffrn_orient_matrix_UB_32 -0.0489661
_diffrn_orient_matrix_UB_33 0.041269
_diffrn_radiation_monochromator graphite
_diffrn_radiation_probe x-ray
_diffrn_radiation_type CuK\a
_diffrn_radiation_wavelength 1.5418
_diffrn_reflns_av_R_equivalents 0.0536
_diffrn_reflns_av_unetI/netI 0.0591
_diffrn_reflns_limit_h_max 13
_diffrn_reflns_limit_h_min -15
_diffrn_reflns_limit_k_max 17
_diffrn_reflns_limit_k_min 0
_diffrn_reflns_limit_l_max 15
_diffrn_reflns_limit_l_min 0
_diffrn_reflns_number 3572
_diffrn_reflns_theta_full 58.93
_diffrn_reflns_theta_max 58.93
_diffrn_reflns_theta_min 3.71
_exptl_absorpt_coefficient_mu 5.715
_exptl_absorpt_correction_T_max 0.6703
_exptl_absorpt_correction_T_min 0.4602
_exptl_absorpt_correction_type multi-scan
_exptl_absorpt_process_details 'BRUKER SADABS'
_exptl_crystal_colour brown-reddish
_exptl_crystal_density_diffrn 1.535
_exptl_crystal_density_method 'not measured'
_exptl_crystal_description prism
_exptl_crystal_F_000 1232
_exptl_crystal_size_max 0.15
_exptl_crystal_size_mid 0.1
_exptl_crystal_size_min 0.07
_refine_diff_density_max 0.65
_refine_diff_density_min -0.745
_refine_diff_density_rms 0.107
_refine_ls_extinction_method none
_refine_ls_goodness_of_fit_ref 1.066
_refine_ls_hydrogen_treatment mixed
_refine_ls_matrix_type full
_refine_ls_number_parameters 361
_refine_ls_number_reflns 3572
_refine_ls_number_restraints 7
_refine_ls_restrained_S_all 1.065
_refine_ls_R_factor_all 0.0899
_refine_ls_R_factor_gt 0.0794
_refine_ls_shift/su_max 0
_refine_ls_shift/su_mean 0
_refine_ls_structure_factor_coef Fsqd
_refine_ls_weighting_details 'calc w=1/[\s^2^(Fo^2^)+(0.1341P)^2^+4.5024P] where P=(Fo^2^+2Fc^2^)/3'
_refine_ls_weighting_scheme calc
_refine_ls_wR_factor_gt 0.2112
_refine_ls_wR_factor_ref 0.2202
_reflns_number_gt 3020
_reflns_number_total 3572
_reflns_threshold_expression >2sigma(I)
_cod_data_source_file c1cp21154d.txt
_cod_data_source_block MnL1ClO4
_cod_original_cell_volume 2556.8(3)
_cod_original_sg_symbol_H-M P21/c
_cod_original_formula_sum 'C22 H28 Cl1 Mn1 N2 O10'
_cod_database_code 7206578

loop_
_symmetry_equiv_pos_as_xyz
'x, y, z'
'-x, y+1/2, -z+1/2'
'-x, -y, -z'
'x, -y-1/2, z-1/2'

loop_
_atom_site_label
_atom_site_type_symbol
_atom_site_fract_x
_atom_site_fract_y
_atom_site_fract_z
_atom_site_U_iso_or_equiv
_atom_site_adp_type
_atom_site_occupancy
_atom_site_symmetry_multiplicity
_atom_site_calc_flag
_atom_site_refinement_flags
C1 C 1.0942(5) 0.1203(3) 0.3829(5) 0.0425(14) Uani 1 1 d .
C2 C 1.2134(5) 0.1074(4) 0.4387(5) 0.0464(14) Uani 1 1 d .
C3 C 1.2847(5) 0.1761(4) 0.4639(6) 0.0568(17) Uani 1 1 d .
H3 H 1.3619 0.1674 0.5015 0.068 Uiso 1 1 calc R
C4 C 1.2430(6) 0.2569(4) 0.4342(6) 0.0611(18) Uani 1 1 d .
H4 H 1.2923 0.3026 0.4542 0.073 Uiso 1 1 calc R
C5 C 1.1310(6) 0.2708(4) 0.3759(5) 0.0543(16) Uani 1 1 d .
H5 H 1.1044 0.3257 0.3529 0.065 Uiso 1 1 calc R
C6 C 1.0537(5) 0.2034(4) 0.3494(5) 0.0459(14) Uani 1 1 d .
C7 C 0.9375(5) 0.2207(4) 0.2811(5) 0.0510(15) Uani 1 1 d .
H7 H 0.9171 0.2762 0.2558 0.061 Uiso 1 1 calc R
C9 C 0.7416(5) 0.1855(4) 0.1636(7) 0.070(2) Uani 1 1 d .
H9A H 0.7296 0.1677 0.0903 0.083 Uiso 1 1 calc R
H9B H 0.7292 0.2463 0.1613 0.083 Uiso 1 1 calc R
C10 C 0.6625(5) 0.1411(4) 0.1893(6) 0.0607(18) Uani 1 1 d .
C12 C 0.6463(5) -0.0120(4) 0.2181(5) 0.0506(15) Uani 1 1 d .
H12 H 0.5697 -0.0011 0.1831 0.061 Uiso 1 1 calc R
C13 C 0.6798(4) -0.0986(4) 0.2524(5) 0.0443(14) Uani 1 1 d .
C14 C 0.5974(5) -0.1612(4) 0.2207(5) 0.0524(16) Uani 1 1 d .
H14 H 0.5222 -0.1458 0.1806 0.063 Uiso 1 1 calc R
C15 C 0.6253(5) -0.2445(4) 0.2476(6) 0.0556(16) Uani 1 1 d .
H15 H 0.5696 -0.2856 0.2258 0.067 Uiso 1 1 calc R
C16 C 0.7373(5) -0.2673(4) 0.3075(5) 0.0491(15) Uani 1 1 d .
H16 H 0.7559 -0.3243 0.325 0.059 Uiso 1 1 calc R
C17 C 0.8208(4) -0.2089(3) 0.3415(5) 0.0395(13) Uani 1 1 d .
C18 C 0.7950(4) -0.1221(3) 0.3156(5) 0.0407(13) Uani 1 1 d .
C21 C 1.3585(5) 0.0023(4) 0.4958(6) 0.0612(18) Uani 1 1 d .
H21A H 1.4057 0.0167 0.5748 0.073 Uiso 1 1 calc R
H21B H 1.3852 0.0333 0.4522 0.073 Uiso 1 1 calc R
C22 C 1.3628(6) -0.0904(5) 0.4790(7) 0.077(2) Uani 1 1 d .
H22A H 1.3193 -0.1196 0.506 0.116 Uiso 1 1 calc R
H22B H 1.4393 -0.1094 0.5201 0.116 Uiso 1 1 calc R
H22C H 1.3327 -0.1021 0.4001 0.116 Uiso 1 1 calc R
C23 C 0.9654(4) -0.3131(3) 0.4239(5) 0.0428(13) Uani 1 1 d .
H23A H 0.9394 -0.3435 0.3533 0.051 Uiso 1 1 calc R
H23B H 0.932 -0.339 0.4649 0.051 Uiso 1 1 calc R
C24 C 1.0909(5) -0.3170(4) 0.4928(6) 0.0530(15) Uani 1 1 d .
H24A H 1.1231 -0.286 0.4552 0.08 Uiso 1 1 calc R
H24B H 1.1149 -0.3752 0.5017 0.08 Uiso 1 1 calc R
H24C H 1.1151 -0.2924 0.5658 0.08 Uiso 1 1 calc R
C25 C 0.5481(5) 0.1380(5) 0.0816(7) 0.079(2) Uani 1 1 d .
H25A H 0.5264 0.1944 0.0517 0.118 Uiso 1 1 calc R
H25B H 0.4933 0.1152 0.0987 0.118 Uiso 1 1 calc R
H25C H 0.5527 0.1026 0.0267 0.118 Uiso 1 1 calc R
C26 C 0.6549(6) 0.1846(5) 0.2838(7) 0.069(2) Uani 1 1 d .
H26A H 0.7265 0.182 0.3517 0.104 Uiso 1 1 calc R
H26B H 0.5997 0.1565 0.296 0.104 Uiso 1 1 calc R
H26C H 0.6338 0.2429 0.2641 0.104 Uiso 1 1 calc R
N8 N 0.8571(4) 0.1655(3) 0.2510(4) 0.0537(13) Uani 1 1 d .
N11 N 0.7089(4) 0.0515(3) 0.2300(4) 0.0467(12) Uani 1 1 d .
O19 O 1.0304(3) 0.0520(2) 0.3631(3) 0.0444(10) Uani 1 1 d .
O20 O 1.2435(3) 0.0244(3) 0.4588(4) 0.0505(10) Uani 1 1 d .
O21 O 0.8788(3) -0.0666(2) 0.3507(3) 0.0430(9) Uani 1 1 d .
O22 O 0.9342(3) -0.2251(2) 0.4023(3) 0.0410(9) Uani 1 1 d .
O27 O 0.8609(4) 0.0013(3) 0.1414(4) 0.0575(11) Uani 1 1 d D
O28 O 0.8929(4) 0.0908(3) 0.4716(4) 0.0459(10) Uani 1 1 d D
O29 O 1.0763(4) -0.0590(3) 0.2139(5) 0.0625(12) Uani 1 1 d D
O31 O 1.4113(4) 0.0427(3) 0.2472(5) 0.0816(16) Uani 1 1 d .
O32 O 1.3399(4) -0.0135(6) 0.0683(5) 0.116(3) Uani 1 1 d .
O33 O 1.3448(5) -0.0951(3) 0.2096(7) 0.114(3) Uani 1 1 d .
O34 O 1.2170(3) 0.0170(3) 0.1350(4) 0.0596(12) Uani 1 1 d D
Cl30 Cl 1.32861(11) -0.01135(10) 0.16558(14) 0.0531(5) Uani 1 1 d .
Mn1 Mn 0.87431(7) 0.04622(5) 0.30467(8) 0.0413(4) Uani 1 1 d .
H27A H 0.803(4) -0.003(5) 0.071(3) 0.09(3) Uiso 1 1 d D
H27B H 0.929(4) -0.003(7) 0.149(9) 0.135 Uiso 1 1 d D
H28B H 0.953(6) 0.102(4) 0.517(6) 0.05(2) Uiso 1 1 d .
H28A H 0.882(5) 0.047(2) 0.492(5) 0.031(16) Uiso 1 1 d D
H29A H 1.099(7) -0.038(5) 0.279(3) 0.08(3) Uiso 1 1 d D
H29B H 1.118(8) -0.033(6) 0.192(9) 0.16(5) Uiso 1 1 d D

loop_
_atom_site_aniso_label
_atom_site_aniso_U_11
_atom_site_aniso_U_22
_atom_site_aniso_U_33
_atom_site_aniso_U_23
_atom_site_aniso_U_13
_atom_site_aniso_U_12
C1 0.053(3) 0.036(3) 0.043(4) 0.001(3) 0.028(3) -0.001(3)
C2 0.043(3) 0.049(3) 0.048(4) 0.000(3) 0.023(3) -0.005(3)
C3 0.053(4) 0.056(4) 0.065(4) -0.007(3) 0.032(3) -0.015(3)
C4 0.059(4) 0.060(4) 0.073(5) -0.006(4) 0.039(4) -0.014(3)
C5 0.081(5) 0.037(3) 0.056(4) 0.001(3) 0.043(4) -0.006(3)
C6 0.053(4) 0.039(3) 0.045(4) -0.003(3) 0.024(3) -0.005(3)
C7 0.065(4) 0.034(3) 0.049(4) 0.000(3) 0.025(3) -0.003(3)
C9 0.049(4) 0.050(4) 0.086(5) 0.016(4) 0.015(4) 0.004(3)
C10 0.035(3) 0.049(4) 0.077(5) 0.001(3) 0.012(3) 0.012(3)
C12 0.033(3) 0.060(4) 0.054(4) 0.002(3) 0.017(3) 0.009(3)
C13 0.034(3) 0.047(3) 0.049(4) 0.003(3) 0.018(3) 0.004(3)
C14 0.027(3) 0.063(4) 0.060(4) -0.005(3) 0.016(3) -0.004(3)
C15 0.036(3) 0.060(4) 0.072(5) 0.003(3) 0.029(3) -0.009(3)
C16 0.042(3) 0.047(3) 0.057(4) 0.004(3) 0.024(3) -0.002(3)
C17 0.031(3) 0.043(3) 0.042(3) 0.000(3) 0.016(2) -0.002(2)
C18 0.035(3) 0.043(3) 0.045(3) 0.003(3) 0.020(3) 0.001(2)
C21 0.038(3) 0.075(5) 0.069(5) 0.005(4) 0.026(3) 0.000(3)
C22 0.051(4) 0.079(5) 0.101(6) 0.005(5) 0.036(4) 0.009(4)
C23 0.041(3) 0.034(3) 0.053(4) 0.002(3) 0.022(3) 0.004(2)
C24 0.051(4) 0.048(3) 0.059(4) 0.006(3) 0.026(3) 0.012(3)
C25 0.047(4) 0.077(5) 0.090(6) 0.017(5) 0.017(4) 0.008(4)
C26 0.056(4) 0.060(4) 0.095(6) -0.005(4) 0.040(4) 0.003(3)
N8 0.052(3) 0.051(3) 0.049(3) 0.008(3) 0.018(3) 0.008(3)
N11 0.037(3) 0.035(3) 0.056(3) 0.004(2) 0.014(2) 0.007(2)
O19 0.038(2) 0.034(2) 0.054(3) 0.0031(17) 0.0178(19) -0.0016(16)
O20 0.035(2) 0.052(2) 0.067(3) 0.001(2) 0.026(2) -0.0035(18)
O21 0.0313(19) 0.042(2) 0.048(2) 0.0011(18) 0.0138(17) -0.0025(17)
O22 0.0283(18) 0.0342(19) 0.054(2) 0.0053(17) 0.0154(17) 0.0049(15)
O27 0.050(3) 0.062(3) 0.055(3) 0.005(2) 0.023(2) 0.011(2)
O28 0.037(2) 0.038(2) 0.054(3) 0.003(2) 0.016(2) 0.001(2)
O29 0.056(3) 0.065(3) 0.074(4) -0.012(3) 0.037(3) -0.004(2)
O31 0.047(3) 0.088(4) 0.090(4) -0.026(3) 0.019(3) -0.013(2)
O32 0.044(3) 0.250(9) 0.048(3) -0.024(4) 0.018(3) -0.010(4)
O33 0.070(4) 0.059(3) 0.196(7) 0.030(4) 0.051(4) 0.018(3)
O34 0.033(2) 0.053(2) 0.089(3) 0.002(2) 0.028(2) 0.0092(19)
Cl30 0.0330(8) 0.0583(9) 0.0624(10) -0.0062(8) 0.0192(7) 0.0015(6)
Mn1 0.0329(5) 0.0362(6) 0.0479(6) 0.0037(4) 0.0146(5) 0.0037(4)

loop_
_atom_type_symbol
_atom_type_description
_atom_type_scat_dispersion_real
_atom_type_scat_dispersion_imag
_atom_type_scat_source
C C 0.0181 0.0091 'International Tables Vol C Tables 4.2.6.8 and 6.1.1.4'
H H 0 0 'International Tables Vol C Tables 4.2.6.8 and 6.1.1.4'
N N 0.0311 0.018 'International Tables Vol C Tables 4.2.6.8 and 6.1.1.4'
O O 0.0492 0.0322 'International Tables Vol C Tables 4.2.6.8 and 6.1.1.4'
Cl Cl 0.3639 0.7018 'International Tables Vol C Tables 4.2.6.8 and 6.1.1.4'
Mn Mn -0.5299 2.8052 'International Tables Vol C Tables 4.2.6.8 and 6.1.1.4'

loop_
_geom_angle_atom_site_label_1
_geom_angle_atom_site_label_2
_geom_angle_atom_site_label_3
_geom_angle
O19 C1 C6 124.9(5)
O19 C1 C2 117.2(5)
C6 C1 C2 117.8(5)
O20 C2 C3 126.6(5)
O20 C2 C1 113.3(5)
C3 C2 C1 120.1(6)
C4 C3 C2 120.8(6)
C4 C3 H3 119.6
C2 C3 H3 119.6
C5 C4 C3 120.7(6)
C5 C4 H4 119.7
C3 C4 H4 119.7
C4 C5 C6 121.2(6)
C4 C5 H5 119.4
C6 C5 H5 119.4
C1 C6 C5 119.3(5)
C1 C6 C7 121.8(5)
C5 C6 C7 118.7(5)
N8 C7 C6 125.5(5)
N8 C7 H7 117.2
C6 C7 H7 117.2
N8 C9 C10 109.4(6)
N8 C9 H9A 109.8
C10 C9 H9A 109.8
N8 C9 H9B 109.8
C10 C9 H9B 109.8
H9A C9 H9B 108.2
C9 C10 C26 111.1(6)
C9 C10 C25 108.3(6)
C26 C10 C25 111.2(6)
C9 C10 N11 107.5(5)
C26 C10 N11 107.4(6)
C25 C10 N11 111.3(5)
N11 C12 C13 127.9(5)
N11 C12 H12 116.1
C13 C12 H12 116.1
C14 C13 C18 119.4(5)
C14 C13 C12 119.2(5)
C18 C13 C12 121.5(5)
C15 C14 C13 121.2(5)
C15 C14 H14 119.4
C13 C14 H14 119.4
C14 C15 C16 119.3(6)
C14 C15 H15 120.3
C16 C15 H15 120.3
C17 C16 C15 121.9(6)
C17 C16 H16 119.1
C15 C16 H16 119.1
C16 C17 O22 126.2(5)
C16 C17 C18 120.3(5)
O22 C17 C18 113.5(4)
O21 C18 C17 118.7(5)
O21 C18 C13 123.4(5)
C17 C18 C13 117.9(5)
O20 C21 C22 107.7(5)
O20 C21 H21A 110.2
C22 C21 H21A 110.2
O20 C21 H21B 110.2
C22 C21 H21B 110.2
H21A C21 H21B 108.5
C21 C22 H22A 109.5
C21 C22 H22B 109.5
H22A C22 H22B 109.5
C21 C22 H22C 109.5
H22A C22 H22C 109.5
H22B C22 H22C 109.5
O22 C23 C24 107.5(4)
O22 C23 H23A 110.2
C24 C23 H23A 110.2
O22 C23 H23B 110.2
C24 C23 H23B 110.2
H23A C23 H23B 108.5
C23 C24 H24A 109.5
C23 C24 H24B 109.5
H24A C24 H24B 109.5
C23 C24 H24C 109.5
H24A C24 H24C 109.5
H24B C24 H24C 109.5
C10 C25 H25A 109.5
C10 C25 H25B 109.5
H25A C25 H25B 109.5
C10 C25 H25C 109.5
H25A C25 H25C 109.5
H25B C25 H25C 109.5
C10 C26 H26A 109.5
C10 C26 H26B 109.5
H26A C26 H26B 109.5
C10 C26 H26C 109.5
H26A C26 H26C 109.5
H26B C26 H26C 109.5
C7 N8 C9 121.2(5)
C7 N8 Mn1 126.0(4)
C9 N8 Mn1 112.6(4)
C12 N11 C10 122.9(5)
C12 N11 Mn1 124.2(4)
C10 N11 Mn1 112.9(4)
C1 O19 Mn1 128.5(3)
C2 O20 C21 118.2(4)
C18 O21 Mn1 128.5(3)
C17 O22 C23 115.8(4)
Mn1 O27 H27A 132(5)
Mn1 O27 H27B 110(7)
H27A O27 H27B 116(9)
Mn1 O28 H28B 114(5)
Mn1 O28 H28A 98(4)
H28B O28 H28A 103(7)
H29A O29 H29B 102(9)
O32 Cl30 O31 109.6(4)
O32 Cl30 O33 108.0(5)
O31 Cl30 O33 109.2(4)
O32 Cl30 O34 109.3(3)
O31 Cl30 O34 111.4(3)
O33 Cl30 O34 109.3(3)
O21 Mn1 O19 93.54(15)
O21 Mn1 N11 92.96(17)
O19 Mn1 N11 172.82(18)
O21 Mn1 N8 175.71(18)
O19 Mn1 N8 90.75(18)
N11 Mn1 N8 82.8(2)
O21 Mn1 O27 90.37(18)
O19 Mn1 O27 87.26(17)
N11 Mn1 O27 89.6(2)
N8 Mn1 O27 89.8(2)
O21 Mn1 O28 89.36(17)
O19 Mn1 O28 91.23(18)
N11 Mn1 O28 91.91(19)
N8 Mn1 O28 90.61(19)
O27 Mn1 O28 178.45(16)

loop_
_geom_bond_atom_site_label_1
_geom_bond_atom_site_label_2
_geom_bond_distance
C1 O19 1.327(6)
C1 C6 1.407(8)
C1 C2 1.436(8)
C2 O20 1.357(7)
C2 C3 1.381(8)
C3 C4 1.371(9)
C3 H3 0.93
C4 C5 1.353(9)
C4 H4 0.93
C5 C6 1.415(8)
C5 H5 0.93
C6 C7 1.418(8)
C7 N8 1.300(7)
C7 H7 0.93
C9 N8 1.469(8)
C9 C10 1.471(10)
C9 H9A 0.97
C9 H9B 0.97
C10 C26 1.508(10)
C10 C25 1.529(9)
C10 N11 1.533(8)
C12 N11 1.275(8)
C12 C13 1.440(9)
C12 H12 0.93
C13 C14 1.396(8)
C13 C18 1.424(7)
C14 C15 1.365(9)
C14 H14 0.93
C15 C16 1.382(8)
C15 H15 0.93
C16 C17 1.360(8)
C16 H16 0.93
C17 O22 1.376(6)
C17 C18 1.412(8)
C18 O21 1.331(6)
C21 O20 1.441(7)
C21 C22 1.482(10)
C21 H21A 0.97
C21 H21B 0.97
C22 H22A 0.96
C22 H22B 0.96
C22 H22C 0.96
C23 O22 1.437(6)
C23 C24 1.499(8)
C23 H23A 0.97
C23 H23B 0.97
C24 H24A 0.96
C24 H24B 0.96
C24 H24C 0.96
C25 H25A 0.96
C25 H25B 0.96
C25 H25C 0.96
C26 H26A 0.96
C26 H26B 0.96
C26 H26C 0.96
N8 Mn1 1.986(5)
N11 Mn1 1.976(5)
O19 Mn1 1.882(4)
O21 Mn1 1.873(4)
O27 Mn1 2.254(5)
O27 H27A 0.89(2)
O27 H27B 0.89(2)
O28 Mn1 2.271(5)
O28 H28B 0.77(7)
O28 H28A 0.79(2)
O29 H29A 0.85(2)
O29 H29B 0.879(13)
O31 Cl30 1.413(5)
O32 Cl30 1.409(6)
O33 Cl30 1.419(6)
O34 Cl30 1.444(4)

loop_
_geom_torsion_atom_site_label_1
_geom_torsion_atom_site_label_2
_geom_torsion_atom_site_label_3
_geom_torsion_atom_site_label_4
_geom_torsion
O19 C1 C2 O20 2.9(7)
C6 C1 C2 O20 -174.7(5)
O19 C1 C2 C3 -178.6(5)
C6 C1 C2 C3 3.8(8)
O20 C2 C3 C4 176.9(6)
C1 C2 C3 C4 -1.4(9)
C2 C3 C4 C5 -2.3(10)
C3 C4 C5 C6 3.5(10)
O19 C1 C6 C5 180.0(5)
C2 C1 C6 C5 -2.7(8)
O19 C1 C6 C7 -5.7(9)
C2 C1 C6 C7 171.7(5)
C4 C5 C6 C1 -0.9(9)
C4 C5 C6 C7 -175.4(6)
C1 C6 C7 N8 6.4(10)
C5 C6 C7 N8 -179.3(6)
N8 C9 C10 C26 76.1(7)
N8 C9 C10 C25 -161.5(6)
N8 C9 C10 N11 -41.1(8)
N11 C12 C13 C14 -173.0(6)
N11 C12 C13 C18 5.6(10)
C18 C13 C14 C15 -1.2(9)
C12 C13 C14 C15 177.5(6)
C13 C14 C15 C16 0.2(10)
C14 C15 C16 C17 0.6(10)
C15 C16 C17 O22 179.2(5)
C15 C16 C17 C18 -0.3(9)
C16 C17 C18 O21 179.6(5)
O22 C17 C18 O21 0.0(7)
C16 C17 C18 C13 -0.7(8)
O22 C17 C18 C13 179.7(5)
C14 C13 C18 O21 -178.9(5)
C12 C13 C18 O21 2.4(9)
C14 C13 C18 C17 1.4(8)
C12 C13 C18 C17 -177.3(5)
C6 C7 N8 C9 -168.5(6)
C6 C7 N8 Mn1 6.6(9)
C10 C9 N8 C7 -147.5(6)
C10 C9 N8 Mn1 36.8(7)
C13 C12 N11 C10 179.8(6)
C13 C12 N11 Mn1 -1.5(9)
C9 C10 N11 C12 -152.2(6)
C26 C10 N11 C12 88.2(7)
C25 C10 N11 C12 -33.8(9)
C9 C10 N11 Mn1 28.9(7)
C26 C10 N11 Mn1 -90.7(5)
C25 C10 N11 Mn1 147.3(5)
C6 C1 O19 Mn1 -8.8(8)
C2 C1 O19 Mn1 173.9(4)
C3 C2 O20 C21 -9.2(9)
C1 C2 O20 C21 169.1(5)
C22 C21 O20 C2 -163.4(6)
C17 C18 O21 Mn1 165.4(4)
C13 C18 O21 Mn1 -14.3(8)
C16 C17 O22 C23 4.7(8)
C18 C17 O22 C23 -175.7(5)
C24 C23 O22 C17 -178.7(4)
C18 O21 Mn1 O19 -162.6(4)
C18 O21 Mn1 N11 14.4(5)
C18 O21 Mn1 N8 17(3)
C18 O21 Mn1 O27 -75.3(4)
C18 O21 Mn1 O28 106.2(4)
C1 O19 Mn1 O21 -164.4(5)
C1 O19 Mn1 N11 40.9(17)
C1 O19 Mn1 N8 15.7(5)
C1 O19 Mn1 O27 105.4(5)
C1 O19 Mn1 O28 -75.0(5)
C12 N11 Mn1 O21 -6.5(5)
C10 N11 Mn1 O21 172.4(4)
C12 N11 Mn1 O19 148.2(13)
C10 N11 Mn1 O19 -32.9(17)
C12 N11 Mn1 N8 173.7(6)
C10 N11 Mn1 N8 -7.5(4)
C12 N11 Mn1 O27 83.9(5)
C10 N11 Mn1 O27 -97.3(4)
C12 N11 Mn1 O28 -95.9(5)
C10 N11 Mn1 O28 82.9(4)
C7 N8 Mn1 O21 166(2)
C9 N8 Mn1 O21 -18(3)
C7 N8 Mn1 O19 -14.5(5)
C9 N8 Mn1 O19 160.9(5)
C7 N8 Mn1 N11 168.5(6)
C9 N8 Mn1 N11 -16.0(5)
C7 N8 Mn1 O27 -101.8(5)
C9 N8 Mn1 O27 73.7(5)
C7 N8 Mn1 O28 76.7(5)
C9 N8 Mn1 O28 -107.8(5)
